data_4060515
_journal_name_full Organometallics
_journal_paper_doi 10.1021/om0500523
_journal_year 2005
_chemical_formula_moiety 'C48 H52 F6 N O2 P3 Ru '
_chemical_formula_sum 'C48 H52 F6 N O2 P3 Ru'
_chemical_formula_weight 982.93
_space_group_IT_number 14
_symmetry_cell_setting monoclinic
_symmetry_space_group_name_Hall '-P 2yn'
_symmetry_space_group_name_H-M 'P 1 21/n 1'
_cell_angle_alpha 90
_cell_angle_beta 93.53(3)
_cell_angle_gamma 90
_cell_formula_units_Z 4
_cell_length_a 13.739(6)
_cell_length_b 18.886(6)
_cell_length_c 17.871(5)
_cell_measurement_temperature 223.1
_cell_volume 4628(2)
_exptl_crystal_density_diffrn 1.411
_cod_original_sg_symbol_H-M 'P 21/n'
_cod_original_formula_sum 'C48 H52 F6 N O2 P3 Ru '
_cod_database_code 4060515

loop_
_symmetry_equiv_pos_site_id
_symmetry_equiv_pos_as_xyz
1 +X,+Y,+Z
2 1/2-X,1/2+Y,1/2-Z
3 -X,-Y,-Z
4 1/2+X,1/2-Y,1/2+Z

loop_
_atom_site_label
_atom_site_type_symbol
_atom_site_fract_x
_atom_site_fract_y
_atom_site_fract_z
_atom_site_U_iso_or_equiv
_atom_site_adp_type
_atom_site_occupancy
_atom_site_symmetry_multiplicity
_atom_site_calc_flag
_atom_site_refinement_flags
_atom_site_disorder_assembly
_atom_site_disorder_group
Ru(1) Ru 0.20657(3) 0.22829(2) 0.51695(2) 0.02009(9) Uani 1.00 1 d . . .
P(1) P 0.1398(1) 0.30640(8) 0.60560(8) 0.0285(4) Uani 1.00 1 d . . .
P(2) P 0.2389(1) 0.12809(8) 0.59284(8) 0.0224(3) Uani 1.00 1 d . . .
P(3) P 0.2761(1) 0.05097(9) 0.2021(1) 0.0362(4) Uani 1.00 1 d . . .
F(1) F 0.2045(3) 0.0860(3) 0.2576(2) 0.064(1) Uani 1.00 1 d . . .
F(2) F 0.2731(4) 0.1228(2) 0.1538(3) 0.069(2) Uani 1.00 1 d . . .
F(3) F 0.1840(3) 0.0228(2) 0.1520(2) 0.047(1) Uani 1.00 1 d . . .
F(4) F 0.2783(3) -0.0208(2) 0.2489(3) 0.061(1) Uani 1.00 1 d . . .
F(5) F 0.3673(3) 0.0795(3) 0.2531(3) 0.079(2) Uani 1.00 1 d . . .
F(6) F 0.3478(3) 0.0166(3) 0.1463(3) 0.071(2) Uani 1.00 1 d . . .
O(1) O -0.0761(4) 0.2097(3) 0.4853(3) 0.056(2) Uani 1.00 1 d . . .
O(2) O -0.0209(3) 0.3234(3) 0.4819(2) 0.045(1) Uani 1.00 1 d . . .
N(1) N 0.4143(4) 0.2826(3) 0.5638(3) 0.034(1) Uani 1.00 1 d . . .
C(1) C 0.0765(4) 0.2369(3) 0.4361(3) 0.032(2) Uani 1.00 1 d . . .
C(2) C 0.1157(5) 0.1678(3) 0.4229(3) 0.033(2) Uani 1.00 1 d . . .
C(3) C 0.2105(5) 0.1777(3) 0.4011(3) 0.030(2) Uani 1.00 1 d . . .
C(4) C 0.2312(5) 0.2508(3) 0.3919(3) 0.027(1) Uani 1.00 1 d . . .
C(5) C 0.1491(4) 0.2876(3) 0.4164(3) 0.030(2) Uani 1.00 1 d . . .
C(6) C 0.0620(5) 0.0983(4) 0.4217(4) 0.045(2) Uani 1.00 1 d . . .
C(7) C 0.3165(5) 0.2808(4) 0.3516(3) 0.040(2) Uani 1.00 1 d . . .
C(8) C 0.2804(6) 0.2815(4) 0.2676(4) 0.057(2) Uani 1.00 1 d . . .
C(9) C 0.3404(6) 0.3556(4) 0.3757(4) 0.052(2) Uani 1.00 1 d . . .
C(10) C 0.4071(5) 0.2322(4) 0.3621(4) 0.053(2) Uani 1.00 1 d . . .
C(11) C -0.0149(5) 0.2516(4) 0.4691(4) 0.040(2) Uani 1.00 1 d . . .
C(12) C -0.0593(6) 0.3392(5) 0.5543(4) 0.054(2) Uani 1.00 1 d . . .
C(13) C 0.0056(5) 0.3044(4) 0.6167(4) 0.043(2) Uani 1.00 1 d . . .
C(14) C 0.1639(5) 0.4004(3) 0.5891(4) 0.038(2) Uani 1.00 1 d . . .
C(15) C 0.1146(7) 0.4542(4) 0.6257(5) 0.064(3) Uani 1.00 1 d . . .
C(16) C 0.1372(9) 0.5248(4) 0.6139(6) 0.080(3) Uani 1.00 1 d . . .
C(17) C 0.2061(8) 0.5428(4) 0.5674(5) 0.071(3) Uani 1.00 1 d . . .
C(18) C 0.2550(7) 0.4920(4) 0.5295(4) 0.059(3) Uani 1.00 1 d . . .
C(19) C 0.2333(5) 0.4208(4) 0.5412(4) 0.042(2) Uani 1.00 1 d . . .
C(20) C 0.1809(4) 0.2988(4) 0.7053(3) 0.033(2) Uani 1.00 1 d . . .
C(21) C 0.1407(5) 0.2466(4) 0.7493(3) 0.038(2) Uani 1.00 1 d . . .
C(22) C 0.1741(5) 0.2387(5) 0.8238(4) 0.049(2) Uani 1.00 1 d . . .
C(23) C 0.2454(5) 0.2834(5) 0.8549(4) 0.061(2) Uani 1.00 1 d . . .
C(24) C 0.2852(6) 0.3355(5) 0.8121(4) 0.054(2) Uani 1.00 1 d . . .
C(25) C 0.2531(5) 0.3431(4) 0.7373(4) 0.042(2) Uani 1.00 1 d . . .
C(26) C 0.1441(4) 0.0949(3) 0.6510(3) 0.029(2) Uani 1.00 1 d . . .
C(27) C 0.0467(5) 0.1051(3) 0.6272(4) 0.034(2) Uani 1.00 1 d . . .
C(28) C -0.0277(5) 0.0776(4) 0.6690(4) 0.042(2) Uani 1.00 1 d . . .
C(29) C -0.0058(6) 0.0421(4) 0.7345(4) 0.048(2) Uani 1.00 1 d . . .
C(30) C 0.0906(6) 0.0328(4) 0.7586(4) 0.048(2) Uani 1.00 1 d . . .
C(31) C 0.1665(5) 0.0589(4) 0.7180(4) 0.040(2) Uani 1.00 1 d . . .
C(32) C 0.2634(4) 0.0517(3) 0.5335(3) 0.029(2) Uani 1.00 1 d . . .
C(33) C 0.3394(5) 0.0557(4) 0.4870(4) 0.038(2) Uani 1.00 1 d . . .
C(34) C 0.3619(6) -0.0011(4) 0.4418(4) 0.054(2) Uani 1.00 1 d . . .
C(35) C 0.3059(7) -0.0623(4) 0.4422(5) 0.065(3) Uani 1.00 1 d . . .
C(36) C 0.2324(7) -0.0674(4) 0.4890(4) 0.055(2) Uani 1.00 1 d . . .
C(37) C 0.2085(5) -0.0116(3) 0.5355(4) 0.040(2) Uani 1.00 1 d . . .
C(38) C 0.3479(4) 0.1244(3) 0.6577(3) 0.028(1) Uani 1.00 1 d . . .
C(39) C 0.4086(5) 0.0646(4) 0.6623(4) 0.042(2) Uani 1.00 1 d . . .
C(40) C 0.4885(5) 0.0611(4) 0.7137(4) 0.049(2) Uani 1.00 1 d . . .
C(41) C 0.5085(5) 0.1164(4) 0.7614(4) 0.050(2) Uani 1.00 1 d . . .
C(42) C 0.4487(5) 0.1764(4) 0.7601(4) 0.045(2) Uani 1.00 1 d . . .
C(43) C 0.3692(4) 0.1795(3) 0.7079(3) 0.033(2) Uani 1.00 1 d . . .
C(44) C 0.3363(4) 0.2609(3) 0.5496(3) 0.025(1) Uani 1.00 1 d . . .
C(45) C 0.5110(5) 0.3094(4) 0.5863(4) 0.045(2) Uani 1.00 1 d . . .
C(46) C 0.5429(7) 0.3620(5) 0.5274(6) 0.084(3) Uani 1.00 1 d . . .
C(47) C 0.5051(7) 0.3441(5) 0.6627(5) 0.073(3) Uani 1.00 1 d . . .
C(48) C 0.5807(5) 0.2463(5) 0.5902(5) 0.070(3) Uani 1.00 1 d . . .
H(1) H 0.2552 0.1405 0.3933 0.035 Uiso 1.00 1 c R . .
H(2) H 0.1429 0.3376 0.4194 0.036 Uiso 1.00 1 c R . .
H(3) H 0.0665 0.0792 0.4709 0.054 Uiso 1.00 1 c R . .
H(4) H 0.0908 0.0668 0.3880 0.054 Uiso 1.00 1 c R . .
H(5) H -0.0046 0.1053 0.4059 0.054 Uiso 1.00 1 c R . .
H(6) H 0.2927 0.2374 0.2443 0.069 Uiso 1.00 1 c R . .
H(7) H 0.3134 0.3177 0.2423 0.069 Uiso 1.00 1 c R . .
H(8) H 0.2122 0.2904 0.2647 0.069 Uiso 1.00 1 c R . .
H(9) H 0.3056 0.3878 0.3432 0.064 Uiso 1.00 1 c R . .
H(10) H 0.4084 0.3635 0.3735 0.064 Uiso 1.00 1 c R . .
H(11) H 0.3221 0.3625 0.4256 0.064 Uiso 1.00 1 c R . .
H(12) H 0.4457 0.2459 0.4056 0.065 Uiso 1.00 1 c R . .
H(13) H 0.4449 0.2362 0.3195 0.065 Uiso 1.00 1 c R . .
H(14) H 0.3861 0.1847 0.3673 0.065 Uiso 1.00 1 c R . .
H(15) H -0.0600 0.3890 0.5617 0.065 Uiso 1.00 1 c R . .
H(16) H -0.1238 0.3212 0.5554 0.065 Uiso 1.00 1 c R . .
H(17) H -0.0134 0.2561 0.6199 0.052 Uiso 1.00 1 c R . .
H(18) H -0.0061 0.3278 0.6624 0.052 Uiso 1.00 1 c R . .
H(19) H 0.0655 0.4423 0.6586 0.078 Uiso 1.00 1 c R . .
H(20) H 0.1035 0.5607 0.6390 0.097 Uiso 1.00 1 c R . .
H(21) H 0.2212 0.5914 0.5606 0.085 Uiso 1.00 1 c R . .
H(22) H 0.3029 0.5052 0.4960 0.071 Uiso 1.00 1 c R . .
H(23) H 0.2673 0.3855 0.5154 0.050 Uiso 1.00 1 c R . .
H(24) H 0.0906 0.2166 0.7284 0.045 Uiso 1.00 1 c R . .
H(25) H 0.1478 0.2024 0.8535 0.059 Uiso 1.00 1 c R . .
H(26) H 0.2671 0.2782 0.9061 0.072 Uiso 1.00 1 c R . .
H(27) H 0.3342 0.3660 0.8336 0.064 Uiso 1.00 1 c R . .
H(28) H 0.2807 0.3788 0.7077 0.051 Uiso 1.00 1 c R . .
H(29) H 0.0305 0.1306 0.5823 0.041 Uiso 1.00 1 c R . .
H(30) H -0.0939 0.0837 0.6516 0.052 Uiso 1.00 1 c R . .
H(31) H -0.0564 0.0240 0.7631 0.059 Uiso 1.00 1 c R . .
H(32) H 0.1059 0.0081 0.8041 0.058 Uiso 1.00 1 c R . .
H(33) H 0.2324 0.0521 0.7358 0.048 Uiso 1.00 1 c R . .
H(34) H 0.3771 0.0978 0.4859 0.045 Uiso 1.00 1 c R . .
H(35) H 0.4154 0.0020 0.4106 0.066 Uiso 1.00 1 c R . .
H(36) H 0.3192 -0.1005 0.4098 0.078 Uiso 1.00 1 c R . .
H(37) H 0.1961 -0.1102 0.4901 0.065 Uiso 1.00 1 c R . .
H(38) H 0.1565 -0.0160 0.5679 0.048 Uiso 1.00 1 c R . .
H(39) H 0.3948 0.0257 0.6296 0.049 Uiso 1.00 1 c R . .
H(40) H 0.5291 0.0203 0.7156 0.059 Uiso 1.00 1 c R . .
H(41) H 0.5638 0.1140 0.7960 0.059 Uiso 1.00 1 c R . .
H(42) H 0.4621 0.2143 0.7942 0.053 Uiso 1.00 1 c R . .
H(43) H 0.3284 0.2202 0.7066 0.039 Uiso 1.00 1 c R . .
H(44) H 0.5750 0.3376 0.4894 0.100 Uiso 1.00 1 c R . .
H(45) H 0.5864 0.3956 0.5506 0.100 Uiso 1.00 1 c R . .
H(46) H 0.4854 0.3837 0.5061 0.100 Uiso 1.00 1 c R . .
H(47) H 0.4898 0.3928 0.6558 0.087 Uiso 1.00 1 c R . .
H(48) H 0.5661 0.3395 0.6903 0.087 Uiso 1.00 1 c R . .
H(49) H 0.4545 0.3215 0.6875 0.087 Uiso 1.00 1 c R . .
H(50) H 0.5830 0.2245 0.6382 0.083 Uiso 1.00 1 c R . .
H(51) H 0.6445 0.2620 0.5806 0.083 Uiso 1.00 1 c R . .
H(52) H 0.5577 0.2132 0.5533 0.083 Uiso 1.00 1 c R . .

loop_
_atom_site_aniso_label
_atom_site_aniso_U_11
_atom_site_aniso_U_22
_atom_site_aniso_U_33
_atom_site_aniso_U_12
_atom_site_aniso_U_13
_atom_site_aniso_U_23
Ru(1) 0.0226(2) 0.0192(2) 0.0183(2) -0.0001(2) -0.0007(1) -0.0003(2)
P(1) 0.0299(8) 0.0318(8) 0.0239(7) 0.0047(6) 0.0014(6) -0.0031(6)
P(2) 0.0222(7) 0.0228(7) 0.0220(7) -0.0003(6) 0.0004(5) 0.0023(5)
P(3) 0.0320(9) 0.0315(9) 0.045(1) 0.0043(7) -0.0022(7) 0.0005(7)
F(1) 0.072(3) 0.068(3) 0.050(3) 0.016(3) 0.001(2) -0.021(2)
F(2) 0.066(3) 0.044(3) 0.100(4) 0.004(2) 0.014(3) 0.025(2)
F(3) 0.050(2) 0.044(2) 0.046(2) 0.006(2) -0.010(2) -0.004(2)
F(4) 0.071(3) 0.045(3) 0.064(3) -0.001(2) -0.015(3) 0.017(2)
F(5) 0.056(3) 0.052(3) 0.123(5) -0.003(2) -0.041(3) -0.009(3)
F(6) 0.059(3) 0.076(4) 0.081(4) 0.021(3) 0.027(3) -0.004(3)
O(1) 0.033(3) 0.077(4) 0.058(3) -0.009(3) -0.004(2) -0.000(3)
O(2) 0.043(3) 0.063(3) 0.030(2) 0.020(2) -0.004(2) -0.002(2)
N(1) 0.032(3) 0.025(3) 0.045(3) -0.006(2) -0.004(2) -0.000(2)
C(1) 0.030(3) 0.041(4) 0.026(3) -0.001(3) -0.005(2) 0.003(3)
C(2) 0.033(3) 0.040(4) 0.025(3) -0.007(3) -0.012(2) 0.000(2)
C(3) 0.044(4) 0.024(3) 0.020(3) -0.002(3) -0.003(2) 0.002(2)
C(4) 0.041(3) 0.021(3) 0.018(3) -0.000(2) -0.001(2) 0.000(2)
C(5) 0.041(3) 0.030(3) 0.019(3) 0.007(3) -0.003(2) -0.003(2)
C(6) 0.053(4) 0.041(4) 0.040(4) -0.017(3) -0.011(3) -0.004(3)
C(7) 0.058(4) 0.034(4) 0.029(3) -0.002(3) 0.016(3) 0.003(3)
C(8) 0.083(6) 0.058(5) 0.031(3) -0.007(5) 0.011(4) 0.005(3)
C(9) 0.067(5) 0.031(4) 0.061(5) -0.009(4) 0.022(4) 0.009(3)
C(10) 0.054(4) 0.049(5) 0.058(4) -0.004(4) 0.024(4) -0.003(4)
C(11) 0.036(4) 0.054(4) 0.028(3) 0.003(3) -0.009(3) 0.002(3)
C(12) 0.045(4) 0.080(6) 0.036(4) 0.028(4) -0.005(3) -0.014(4)
C(13) 0.031(3) 0.063(5) 0.036(4) 0.005(3) 0.002(3) -0.005(3)
C(14) 0.054(4) 0.023(3) 0.038(4) 0.012(3) 0.006(3) -0.005(3)
C(15) 0.089(7) 0.042(5) 0.065(5) 0.019(4) 0.029(5) -0.005(4)
C(16) 0.133(9) 0.028(4) 0.081(7) 0.033(5) 0.016(7) -0.016(4)
C(17) 0.115(8) 0.031(4) 0.066(6) 0.012(5) 0.004(6) -0.002(4)
C(18) 0.095(7) 0.038(4) 0.046(5) 0.006(4) 0.009(4) 0.003(3)
C(19) 0.055(4) 0.028(3) 0.041(4) 0.006(3) 0.002(3) -0.008(3)
C(20) 0.024(3) 0.050(4) 0.024(3) 0.010(3) 0.001(2) -0.010(3)
C(21) 0.032(3) 0.059(4) 0.022(3) 0.007(3) -0.001(2) -0.004(3)
C(22) 0.047(4) 0.073(5) 0.028(3) 0.009(4) 0.003(3) 0.006(3)
C(23) 0.045(4) 0.099(7) 0.035(4) 0.006(5) -0.011(3) -0.013(4)
C(24) 0.050(5) 0.074(6) 0.037(4) -0.005(4) -0.013(3) -0.021(4)
C(25) 0.039(4) 0.044(4) 0.044(4) -0.002(3) 0.003(3) -0.014(3)
C(26) 0.030(3) 0.027(3) 0.029(3) 0.003(2) 0.002(2) 0.002(2)
C(27) 0.033(3) 0.032(3) 0.037(4) -0.005(3) 0.004(3) -0.002(3)
C(28) 0.031(3) 0.041(4) 0.057(4) -0.009(3) 0.015(3) -0.011(3)
C(29) 0.059(5) 0.041(4) 0.047(4) -0.014(3) 0.026(4) -0.003(3)
C(30) 0.066(5) 0.040(4) 0.039(4) -0.008(4) 0.016(4) 0.015(3)
C(31) 0.049(4) 0.033(4) 0.038(4) -0.005(3) 0.006(3) 0.008(3)
C(32) 0.034(3) 0.028(3) 0.025(3) 0.006(3) -0.004(2) -0.001(2)
C(33) 0.044(4) 0.032(3) 0.036(3) 0.007(3) 0.001(3) -0.001(3)
C(34) 0.068(5) 0.048(5) 0.049(4) 0.026(4) 0.013(4) -0.005(3)
C(35) 0.106(7) 0.038(5) 0.051(5) 0.027(5) -0.005(5) -0.011(4)
C(36) 0.086(6) 0.028(4) 0.050(4) 0.007(4) -0.004(4) -0.006(3)
C(37) 0.052(4) 0.029(3) 0.038(4) -0.004(3) -0.001(3) -0.002(3)
C(38) 0.024(3) 0.036(3) 0.025(3) 0.003(2) -0.000(2) 0.003(2)
C(39) 0.043(4) 0.042(4) 0.039(4) 0.014(3) -0.007(3) -0.005(3)
C(40) 0.046(4) 0.065(5) 0.036(4) 0.024(4) -0.008(3) -0.008(3)
C(41) 0.042(4) 0.074(6) 0.033(4) 0.002(4) -0.008(3) 0.005(3)
C(42) 0.043(4) 0.051(4) 0.039(4) -0.006(3) -0.008(3) 0.002(3)
C(43) 0.032(3) 0.034(3) 0.032(3) 0.002(3) -0.010(3) 0.000(2)
C(44) 0.033(3) 0.022(3) 0.021(3) 0.002(2) -0.000(2) -0.002(2)
C(45) 0.030(3) 0.045(4) 0.059(5) -0.015(3) -0.001(3) -0.005(3)
C(46) 0.072(6) 0.093(8) 0.085(7) -0.048(6) -0.002(5) 0.027(6)
C(47) 0.066(6) 0.073(6) 0.079(6) -0.038(5) -0.001(5) -0.024(5)
C(48) 0.031(4) 0.081(7) 0.096(7) 0.002(4) -0.008(4) -0.005(5)

loop_
_geom_bond_atom_site_label_1
_geom_bond_atom_site_label_2
_geom_bond_distance
_geom_bond_publ_flag
_geom_bond_site_symmetry_1
_geom_bond_site_symmetry_2
Ru(1) P(1) 2.389(2) ? . .
Ru(1) P(2) 2.354(2) ? . .
Ru(1) C(1) 2.234(6) ? . .
Ru(1) C(2) 2.330(6) ? . .
Ru(1) C(3) 2.285(5) ? . .
Ru(1) C(4) 2.320(5) ? . .
Ru(1) C(5) 2.220(6) ? . .
Ru(1) C(44) 1.942(6) ? . .
P(1) C(13) 1.866(6) ? . .
P(1) C(14) 1.834(6) ? . .
P(1) C(20) 1.840(6) ? . .
P(2) C(26) 1.826(6) ? . .
P(2) C(32) 1.834(6) ? . .
P(2) C(38) 1.838(6) ? . .
P(3) F(1) 1.584(5) ? . .
P(3) F(2) 1.607(5) ? . .
P(3) F(3) 1.595(4) ? . .
P(3) F(4) 1.591(5) ? . .
P(3) F(5) 1.597(5) ? . .
P(3) F(6) 1.584(5) ? . .
O(1) C(11) 1.203(9) ? . .
O(2) C(11) 1.379(9) ? . .
O(2) C(12) 1.459(8) ? . .
N(1) C(44) 1.160(7) ? . .
N(1) C(45) 1.454(8) ? . .
C(1) C(2) 1.437(9) ? . .
C(1) C(5) 1.441(9) ? . .
C(1) C(11) 1.446(9) ? . .
C(2) C(3) 1.395(9) ? . .
C(2) C(6) 1.505(9) ? . .
C(3) C(4) 1.422(8) ? . .
C(4) C(5) 1.416(9) ? . .
C(4) C(7) 1.522(9) ? . .
C(7) C(8) 1.552(9) ? . .
C(7) C(9) 1.507(9) ? . .
C(7) C(10) 1.55(1) ? . .
C(11) O(1) 1.203(9) ? . .
C(11) O(2) 1.379(9) ? . .
C(11) C(1) 1.446(9) ? . .
C(12) C(13) 1.53(1) ? . .
C(14) C(15) 1.40(1) ? . .
C(14) C(19) 1.38(1) ? . .
C(15) C(16) 1.39(1) ? . .
C(16) C(17) 1.34(2) ? . .
C(17) C(18) 1.37(1) ? . .
C(18) C(19) 1.40(1) ? . .
C(20) C(21) 1.397(9) ? . .
C(20) C(25) 1.394(9) ? . .
C(21) C(22) 1.389(8) ? . .
C(22) C(23) 1.38(1) ? . .
C(23) C(24) 1.38(1) ? . .
C(24) C(25) 1.39(1) ? . .
C(26) C(27) 1.392(8) ? . .
C(26) C(31) 1.396(9) ? . .
C(27) C(28) 1.402(9) ? . .
C(28) C(29) 1.37(1) ? . .
C(29) C(30) 1.38(1) ? . .
C(30) C(31) 1.39(1) ? . .
C(32) C(33) 1.376(9) ? . .
C(32) C(37) 1.416(9) ? . .
C(33) C(34) 1.39(1) ? . .
C(34) C(35) 1.39(1) ? . .
C(35) C(36) 1.35(1) ? . .
C(36) C(37) 1.39(1) ? . .
C(38) C(39) 1.404(9) ? . .
C(38) C(43) 1.394(8) ? . .
C(39) C(40) 1.388(9) ? . .
C(40) C(41) 1.37(1) ? . .
C(41) C(42) 1.40(1) ? . .
C(42) C(43) 1.394(9) ? . .
C(45) C(46) 1.53(1) ? . .
C(45) C(47) 1.52(1) ? . .
C(45) C(48) 1.53(1) ? . .
C(3) H(1) 0.9500 ? . .
C(5) H(2) 0.9499 ? . .
C(6) H(3) 0.9500 ? . .
C(6) H(4) 0.9500 ? . .
C(6) H(5) 0.9500 ? . .
C(8) H(6) 0.9500 ? . .
C(8) H(7) 0.9500 ? . .
C(8) H(8) 0.9501 ? . .
C(9) H(9) 0.9500 ? . .
C(9) H(10) 0.9501 ? . .
C(9) H(11) 0.9499 ? . .
C(10) H(12) 0.9500 ? . .
C(10) H(13) 0.9500 ? . .
C(10) H(14) 0.9500 ? . .
C(12) H(15) 0.9501 ? . .
C(12) H(16) 0.9500 ? . .
C(13) H(17) 0.9500 ? . .
C(13) H(18) 0.9501 ? . .
C(15) H(19) 0.9500 ? . .
C(16) H(20) 0.9500 ? . .
C(17) H(21) 0.9501 ? . .
C(18) H(22) 0.9500 ? . .
C(19) H(23) 0.9500 ? . .
C(21) H(24) 0.9501 ? . .
C(22) H(25) 0.9500 ? . .
C(23) H(26) 0.9500 ? . .
C(24) H(27) 0.9500 ? . .
C(25) H(28) 0.9500 ? . .
C(27) H(29) 0.9500 ? . .
C(28) H(30) 0.9500 ? . .
C(29) H(31) 0.9500 ? . .
C(30) H(32) 0.9501 ? . .
C(31) H(33) 0.9500 ? . .
C(33) H(34) 0.9499 ? . .
C(34) H(35) 0.9500 ? . .
C(35) H(36) 0.9500 ? . .
C(36) H(37) 0.9499 ? . .
C(37) H(38) 0.9500 ? . .
C(39) H(39) 0.9500 ? . .
C(40) H(40) 0.9499 ? . .
C(41) H(41) 0.9500 ? . .
C(42) H(42) 0.9500 ? . .
C(43) H(43) 0.9500 ? . .
C(46) H(44) 0.9501 ? . .
C(46) H(45) 0.9500 ? . .
C(46) H(46) 0.9500 ? . .
C(47) H(47) 0.9500 ? . .
C(47) H(48) 0.9499 ? . .
C(47) H(49) 0.9500 ? . .
C(48) H(50) 0.9499 ? . .
C(48) H(51) 0.9500 ? . .
C(48) H(52) 0.9499 ? . .
